data_4102475
loop_
_publ_author_name
'Scott R. Daly'
'Brian J. Bellott'
'Do Young Kim'
'Gregory S. Girolami'

_publ_contact_author_address
;Department of Chemistry, Box 4-6
University of Illinois at Urbana-Champaign
600 South Mathews
Urbana, IL 61801
;
_publ_contact_author_email girolami@scs.illinois.edu
_publ_contact_author_fax '(217) 333-2685'
_publ_contact_author_name 'Gregory S. Girolami'
_publ_contact_author_phone ' (217) 333-2729'
_publ_section_title
;
 Synthesis of the Long-Sought Unsubstituted Aminodiboranate
 Na(H3B-NH2-BH3) and Its N-Alkyl Analogs
;
_journal_name_full 'Journal of the American Chemical Society'
_journal_page_first 7254
_journal_page_last 7255
_journal_paper_doi 10.1021/ja1016427
_journal_volume 132
_journal_year 2010
_chemical_formula_sum 'C3 H14 B2 N Na O'
_chemical_formula_weight 124.76
_chemical_name_systematic
; 
 ? 
;
_space_group_IT_number 2
_symmetry_cell_setting triclinic
_symmetry_space_group_name_Hall '-P 1'
_symmetry_space_group_name_H-M 'P -1'
_atom_sites_solution_hydrogens geom
_atom_sites_solution_primary direct
_atom_sites_solution_secondary difmap
_audit_creation_method SHELXL-97
_cell_angle_alpha 91.984(2)
_cell_angle_beta 97.495(2)
_cell_angle_gamma 114.189(2)
_cell_formula_units_Z 4
_cell_length_a 8.2911(3)
_cell_length_b 9.9884(4)
_cell_length_c 10.8264(4)
_cell_measurement_reflns_used 975
_cell_measurement_temperature 193(2)
_cell_measurement_theta_max 27.28
_cell_measurement_theta_min 1.91
_cell_volume 807.02(5)
_computing_cell_refinement 'Bruker SAINT'
_computing_data_collection 'Bruker APEX2'
_computing_data_reduction 'Bruker SAINT'
_computing_molecular_graphics 'Bruker SHELXTL'
_computing_publication_material 'Bruker SHELXTL'
_computing_structure_refinement 'SHELXL-97 (Sheldrick, 1997)'
_computing_structure_solution 'SHELXS-97 (Sheldrick, 1990)'
_diffrn_ambient_temperature 193(2)
_diffrn_detector_area_resol_mean 8.33
_diffrn_measured_fraction_theta_full 0.982
_diffrn_measured_fraction_theta_max 0.982
_diffrn_measurement_device_type 'CCD area detector'
_diffrn_measurement_method 'phi and omega scans'
_diffrn_radiation_monochromator graphite
_diffrn_radiation_source 'fine-focus sealed tube'
_diffrn_radiation_type MoK\a
_diffrn_radiation_wavelength 0.71073
_diffrn_reflns_av_R_equivalents 0.0410
_diffrn_reflns_av_sigmaI/netI 0.0334
_diffrn_reflns_limit_h_max 10
_diffrn_reflns_limit_h_min -10
_diffrn_reflns_limit_k_max 12
_diffrn_reflns_limit_k_min -12
_diffrn_reflns_limit_l_max 13
_diffrn_reflns_limit_l_min -13
_diffrn_reflns_number 11540
_diffrn_reflns_theta_full 27.28
_diffrn_reflns_theta_max 27.28
_diffrn_reflns_theta_min 1.91
_exptl_absorpt_coefficient_mu 0.111
_exptl_absorpt_correction_T_max 0.98864
_exptl_absorpt_correction_T_min 0.96783
_exptl_absorpt_correction_type integration
_exptl_absorpt_process_details XPREP/SHELXTL
_exptl_crystal_colour colorless
_exptl_crystal_density_diffrn 1.027
_exptl_crystal_density_method 'not measured'
_exptl_crystal_description prism
_exptl_crystal_F_000 272
_exptl_crystal_size_max 0.280
_exptl_crystal_size_mid 0.160
_exptl_crystal_size_min 0.100
_refine_diff_density_max 0.219
_refine_diff_density_min -0.164
_refine_diff_density_rms 0.038
_refine_ls_extinction_method none
_refine_ls_goodness_of_fit_ref 1.007
_refine_ls_hydrogen_treatment mixed
_refine_ls_matrix_type full
_refine_ls_number_parameters 203
_refine_ls_number_reflns 3563
_refine_ls_number_restraints 1
_refine_ls_restrained_S_all 1.007
_refine_ls_R_factor_all 0.0430
_refine_ls_R_factor_gt 0.0319
_refine_ls_shift/su_max 0.001
_refine_ls_shift/su_mean 0.000
_refine_ls_structure_factor_coef Fsqd
_refine_ls_weighting_details 'calc w=1/[\s^2^(Fo^2^)+(0.0466P)^2^+0.0000P] where P=(Fo^2^+2Fc^2^)/3'
_refine_ls_weighting_scheme calc
_refine_ls_wR_factor_gt 0.0781
_refine_ls_wR_factor_ref 0.0820
_reflns_number_gt 2784
_reflns_number_total 3563
_reflns_threshold_expression >2sigma(I)
_cod_data_source_file ja1016427_si_002_2.cif
_cod_data_source_block fa51d_face
_cod_database_code 4102475

loop_
_symmetry_equiv_pos_as_xyz
'x, y, z'
'-x, -y, -z'

loop_
_atom_site_label
_atom_site_type_symbol
_atom_site_fract_x
_atom_site_fract_y
_atom_site_fract_z
_atom_site_U_iso_or_equiv
_atom_site_adp_type
_atom_site_occupancy
_atom_site_symmetry_multiplicity
_atom_site_calc_flag
_atom_site_refinement_flags
Na1 Na 0.45213(5) 0.29919(5) 0.02644(4) 0.03408(13) Uani 1 1 d .
B1 B 0.62381(17) 0.23187(14) -0.16277(12) 0.0320(3) Uani 1 1 d .
H11 H 0.4746(15) 0.1885(12) -0.1783(10) 0.038(3) Uiso 1 1 d .
H12 H 0.6777(16) 0.2491(13) -0.0602(12) 0.046(3) Uiso 1 1 d .
H13 H 0.6694(14) 0.1577(12) -0.2141(10) 0.031(3) Uiso 1 1 d .
B2 B 0.63083(18) 0.49857(15) -0.15452(13) 0.0361(3) Uani 1 1 d .
H21 H 0.4833(16) 0.4492(13) -0.1678(11) 0.042(3) Uiso 1 1 d .
H22 H 0.6791(15) 0.5165(13) -0.0496(11) 0.039(3) Uiso 1 1 d .
H23 H 0.6855(15) 0.6107(13) -0.1967(11) 0.040(3) Uiso 1 1 d .
N1 N 0.69709(11) 0.38870(10) -0.21414(8) 0.0296(2) Uani 1 1 d D
H1 H 0.6562(16) 0.3711(13) -0.2927(10) 0.037(3) Uiso 1 1 d D
C1 C 0.89379(15) 0.45287(14) -0.20589(12) 0.0459(3) Uani 1 1 d .
H1A H 0.9338 0.5461 -0.2444 0.069 Uiso 1 1 calc R
H1B H 0.9286 0.3840 -0.2500 0.069 Uiso 1 1 calc R
H1C H 0.9495 0.4712 -0.1178 0.069 Uiso 1 1 calc R
O1 O 0.16124(10) 0.11445(9) -0.02133(9) 0.0460(2) Uani 1 1 d .
C11 C -0.00208(15) 0.13340(13) -0.02961(13) 0.0446(3) Uani 1 1 d .
H11A H -0.0645 0.1086 -0.1173 0.054 Uiso 1 1 calc R
H11B H 0.0257 0.2378 -0.0049 0.054 Uiso 1 1 calc R
C12 C 0.12152(16) -0.03729(13) -0.05332(13) 0.0445(3) Uani 1 1 d .
H12A H 0.2343 -0.0506 -0.0448 0.053 Uiso 1 1 calc R
H12B H 0.0624 -0.0665 -0.1416 0.053 Uiso 1 1 calc R
Na2 Na 0.59154(5) -0.00875(5) 0.34901(4) 0.03306(12) Uani 1 1 d .
B3 B 0.64400(17) 0.26644(14) 0.25429(12) 0.0319(3) Uani 1 1 d .
H31 H 0.7493(15) 0.2279(12) 0.2877(11) 0.039(3) Uiso 1 1 d .
H32 H 0.5239(16) 0.1711(14) 0.2058(11) 0.047(4) Uiso 1 1 d .
H33 H 0.6900(14) 0.3542(13) 0.1902(11) 0.041(3) Uiso 1 1 d .
N2 N 0.58434(12) 0.32681(9) 0.36925(8) 0.0288(2) Uani 1 1 d D
H2 H 0.4935(14) 0.3426(12) 0.3378(11) 0.033(3) Uiso 1 1 d D
C2 C 0.72575(17) 0.46918(13) 0.42855(12) 0.0453(3) Uani 1 1 d .
H2A H 0.6817 0.5075 0.4949 0.068 Uiso 1 1 calc R
H2B H 0.7578 0.5398 0.3655 0.068 Uiso 1 1 calc R
H2C H 0.8316 0.4547 0.4645 0.068 Uiso 1 1 calc R
B4 B 0.51960(17) 0.21282(14) 0.46911(11) 0.0316(3) Uani 1 1 d .
H41 H 0.4118(16) 0.1065(13) 0.4213(11) 0.040(3) Uiso 1 1 d .
H42 H 0.6396(16) 0.1944(12) 0.5140(11) 0.039(3) Uiso 1 1 d .
H43 H 0.4678(15) 0.2590(13) 0.5410(12) 0.044(3) Uiso 1 1 d .
O2 O 0.88542(10) 0.01518(8) 0.39833(7) 0.0363(2) Uani 1 1 d .
C21 C 1.02224(15) 0.14124(12) 0.47342(12) 0.0411(3) Uani 1 1 d .
H21A H 0.9831 0.2224 0.4763 0.049 Uiso 1 1 calc R
H21B H 1.1329 0.1753 0.4353 0.049 Uiso 1 1 calc R
C22 C 0.93956(16) -0.10389(13) 0.39631(12) 0.0413(3) Uani 1 1 d .
H22A H 1.0483 -0.0755 0.3564 0.050 Uiso 1 1 calc R
H22B H 0.8434 -0.1916 0.3461 0.050 Uiso 1 1 calc R

loop_
_atom_site_aniso_label
_atom_site_aniso_U_11
_atom_site_aniso_U_22
_atom_site_aniso_U_33
_atom_site_aniso_U_23
_atom_site_aniso_U_13
_atom_site_aniso_U_12
Na1 0.0331(2) 0.0351(3) 0.0340(2) 0.00636(18) 0.00783(18) 0.01336(19)
B1 0.0360(7) 0.0323(7) 0.0294(6) 0.0022(5) 0.0044(5) 0.0162(5)
B2 0.0404(7) 0.0331(7) 0.0400(7) 0.0062(6) 0.0086(6) 0.0195(6)
N1 0.0287(4) 0.0342(5) 0.0245(5) 0.0018(4) 0.0032(4) 0.0122(4)
C1 0.0314(6) 0.0495(7) 0.0538(8) 0.0040(6) 0.0122(5) 0.0124(5)
O1 0.0301(4) 0.0322(4) 0.0780(6) 0.0135(4) 0.0155(4) 0.0128(3)
C11 0.0356(6) 0.0350(6) 0.0674(8) 0.0118(6) 0.0091(6) 0.0181(5)
C12 0.0402(7) 0.0397(7) 0.0608(8) 0.0071(6) 0.0162(6) 0.0213(6)
Na2 0.0321(2) 0.0318(2) 0.0350(2) 0.00130(18) 0.00280(17) 0.01392(18)
B3 0.0352(6) 0.0336(7) 0.0296(6) 0.0091(5) 0.0069(5) 0.0160(6)
N2 0.0289(5) 0.0274(5) 0.0305(5) 0.0056(4) 0.0019(4) 0.0128(4)
C2 0.0513(7) 0.0286(6) 0.0453(7) 0.0023(5) 0.0051(6) 0.0068(5)
B4 0.0345(6) 0.0332(7) 0.0289(6) 0.0062(5) 0.0079(5) 0.0147(5)
O2 0.0313(4) 0.0320(4) 0.0441(5) 0.0047(3) -0.0025(3) 0.0143(3)
C21 0.0331(6) 0.0273(6) 0.0588(8) 0.0050(5) -0.0040(5) 0.0116(5)
C22 0.0377(6) 0.0365(6) 0.0495(7) -0.0044(5) -0.0027(5) 0.0189(5)

loop_
_atom_type_symbol
_atom_type_description
_atom_type_scat_dispersion_real
_atom_type_scat_dispersion_imag
_atom_type_scat_source
C C 0.0033 0.0016 'International Tables Vol C Tables 4.2.6.8 and 6.1.1.4'
H H 0.0000 0.0000 'International Tables Vol C Tables 4.2.6.8 and 6.1.1.4'
B B 0.0013 0.0007 'International Tables Vol C Tables 4.2.6.8 and 6.1.1.4'
N N 0.0061 0.0033 'International Tables Vol C Tables 4.2.6.8 and 6.1.1.4'
O O 0.0106 0.0060 'International Tables Vol C Tables 4.2.6.8 and 6.1.1.4'
Na Na 0.0362 0.0249 'International Tables Vol C Tables 4.2.6.8 and 6.1.1.4'

loop_
_geom_angle_atom_site_label_1
_geom_angle_atom_site_label_2
_geom_angle_atom_site_label_3
_geom_angle
_geom_angle_site_symmetry_1
_geom_angle_site_symmetry_3
O1 Na1 B2 97.06(4) . 2_665
O1 Na1 B1 102.25(4) . .
B2 Na1 B1 149.64(4) 2_665 .
O1 Na1 B3 112.86(4) . .
B2 Na1 B3 89.76(4) 2_665 .
B1 Na1 B3 103.76(4) . .
O1 Na1 B2 123.22(4) . .
B2 Na1 B2 95.51(4) 2_665 .
B1 Na1 B2 54.26(4) . .
B3 Na1 B2 122.34(4) . .
O1 Na1 Na1 120.51(3) . 2_665
B2 Na1 Na1 49.57(3) 2_665 2_665
B1 Na1 Na1 100.14(3) . 2_665
B3 Na1 Na1 113.96(3) . 2_665
B2 Na1 Na1 45.93(3) . 2_665
O1 Na1 H11 80.8(3) . .
B2 Na1 H11 148.7(3) 2_665 .
B1 Na1 H11 22.9(3) . .
B3 Na1 H11 120.1(3) . .
B2 Na1 H11 61.7(3) . .
Na1 Na1 H11 104.7(3) 2_665 .
O1 Na1 H12 115.4(3) . .
B2 Na1 H12 147.3(3) 2_665 .
B1 Na1 H12 22.7(3) . .
B3 Na1 H12 81.4(3) . .
B2 Na1 H12 64.2(3) . .
Na1 Na1 H12 105.9(3) 2_665 .
H11 Na1 H12 43.9(4) . .
O1 Na1 H21 103.1(3) . .
B2 Na1 H21 90.2(3) 2_665 .
B1 Na1 H21 62.9(3) . .
B3 Na1 H21 143.8(3) . .
B2 Na1 H21 21.9(3) . .
Na1 Na1 H21 45.0(3) 2_665 .
H11 Na1 H21 60.5(4) . .
H12 Na1 H21 79.3(4) . .
O1 Na1 H22 144.4(3) . .
B2 Na1 H22 85.5(3) 2_665 .
B1 Na1 H22 65.3(3) . .
B3 Na1 H22 102.6(3) . .
B2 Na1 H22 22.2(3) . .
Na1 Na1 H22 40.1(3) 2_665 .
H11 Na1 H22 79.2(4) . .
H12 Na1 H22 66.1(4) . .
H21 Na1 H22 41.4(4) . .
O1 Na1 H32 91.4(3) . .
B2 Na1 H32 99.7(3) 2_665 .
B1 Na1 H32 103.0(3) . .
B3 Na1 H32 22.6(3) . .
B2 Na1 H32 140.0(3) . .
Na1 Na1 H32 135.0(3) 2_665 .
H11 Na1 H32 111.6(4) . .
H12 Na1 H32 84.1(4) . .
H21 Na1 H32 161.4(4) . .
H22 Na1 H32 123.3(4) . .
O1 Na1 H33 134.7(3) . .
B2 Na1 H33 86.6(3) 2_665 .
B1 Na1 H33 96.0(3) . .
B3 Na1 H33 21.8(3) . .
B2 Na1 H33 101.1(3) . .
Na1 Na1 H33 96.0(3) 2_665 .
H11 Na1 H33 117.2(4) . .
H12 Na1 H33 73.6(4) . .
H21 Na1 H33 122.1(4) . .
H22 Na1 H33 80.8(4) . .
H32 Na1 H33 43.8(4) . .
N1 B1 Na2 112.17(7) . 2_655
N1 B1 Na1 97.25(7) . .
Na2 B1 Na1 116.96(5) 2_655 .
N1 B1 H11 106.8(6) . .
Na2 B1 H11 57.7(6) 2_655 .
Na1 B1 H11 60.9(6) . .
N1 B1 H12 107.0(6) . .
Na2 B1 H12 140.8(6) 2_655 .
Na1 B1 H12 56.2(6) . .
H11 B1 H12 110.6(8) . .
N1 B1 H13 109.5(5) . .
Na2 B1 H13 55.2(5) 2_655 .
Na1 B1 H13 153.1(5) . .
H11 B1 H13 111.3(8) . .
H12 B1 H13 111.3(8) . .
N1 B2 Na1 173.17(9) . 2_665
N1 B2 Na1 94.32(7) . .
Na1 B2 Na1 84.49(4) 2_665 .
N1 B2 H21 109.8(6) . .
Na1 B2 H21 75.6(6) 2_665 .
Na1 B2 H21 61.9(6) . .
N1 B2 H22 108.7(6) . .
Na1 B2 H22 65.1(6) 2_665 .
Na1 B2 H22 55.4(6) . .
H21 B2 H22 106.8(8) . .
N1 B2 H23 111.1(6) . .
Na1 B2 H23 69.7(6) 2_665 .
Na1 B2 H23 154.1(6) . .
H21 B2 H23 110.9(9) . .
H22 B2 H23 109.4(8) . .
C1 N1 B2 112.13(9) . .
C1 N1 B1 111.55(9) . .
B2 N1 B1 113.79(8) . .
C1 N1 H1 105.1(8) . .
B2 N1 H1 109.1(8) . .
B1 N1 H1 104.5(8) . .
N1 C1 H1A 109.5 . .
N1 C1 H1B 109.5 . .
H1A C1 H1B 109.5 . .
N1 C1 H1C 109.5 . .
H1A C1 H1C 109.5 . .
H1B C1 H1C 109.5 . .
C12 O1 C11 109.71(9) . .
C12 O1 Na1 123.45(7) . .
C11 O1 Na1 126.77(7) . .
O1 C11 C12 110.86(10) . 2
O1 C11 H11A 109.5 . .
C12 C11 H11A 109.5 2 .
O1 C11 H11B 109.5 . .
C12 C11 H11B 109.5 2 .
H11A C11 H11B 108.1 . .
O1 C12 C11 110.72(10) . 2
O1 C12 H12A 109.5 . .
C11 C12 H12A 109.5 2 .
O1 C12 H12B 109.5 . .
C11 C12 H12B 109.5 2 .
H12A C12 H12B 108.1 . .
O2 Na2 B1 114.96(4) . 2_655
O2 Na2 B4 115.08(4) . .
B1 Na2 B4 129.59(4) 2_655 .
O2 Na2 B4 90.83(3) . 2_656
B1 Na2 B4 89.20(4) 2_655 2_656
B4 Na2 B4 95.79(4) . 2_656
O2 Na2 B3 101.82(3) . .
B1 Na2 B3 107.94(4) 2_655 .
B4 Na2 B3 55.56(4) . .
B4 Na2 B3 151.34(4) 2_656 .
O2 Na2 Na2 109.04(3) . 2_656
B1 Na2 Na2 117.63(3) 2_655 2_656
B4 Na2 Na2 48.02(3) . 2_656
B4 Na2 Na2 47.77(3) 2_656 2_656
B3 Na2 Na2 103.58(3) . 2_656
O2 Na2 H31 79.6(3) . .
B1 Na2 H31 117.7(3) 2_655 .
B4 Na2 H31 66.6(3) . .
B4 Na2 H31 153.0(3) 2_656 .
B3 Na2 H31 22.2(3) . .
Na2 Na2 H31 111.7(3) 2_656 .
O2 Na2 H32 119.6(3) . .
B1 Na2 H32 86.6(3) 2_655 .
B4 Na2 H32 63.7(3) . .
B4 Na2 H32 148.0(3) 2_656 .
B3 Na2 H32 22.8(3) . .
Na2 Na2 H32 107.7(3) 2_656 .
H31 Na2 H32 42.5(4) . .
O2 Na2 H41 137.0(3) . .
B1 Na2 H41 108.0(3) 2_655 .
B4 Na2 H41 22.9(3) . .
B4 Na2 H41 88.2(3) 2_656 .
B3 Na2 H41 64.9(3) . .
Na2 Na2 H41 44.9(3) 2_656 .
H31 Na2 H41 82.1(4) . .
H32 Na2 H41 63.2(4) . .
O2 Na2 H42 92.9(3) . .
B1 Na2 H42 152.0(3) 2_655 .
B4 Na2 H42 23.6(3) . .
B4 Na2 H42 88.3(3) 2_656 .
B3 Na2 H42 65.7(3) . .
Na2 Na2 H42 45.2(3) 2_656 .
H31 Na2 H42 67.3(4) . .
H32 Na2 H42 80.9(4) . .
H41 Na2 H42 44.0(4) . .
N2 B3 Na2 94.85(6) . .
N2 B3 Na1 109.19(7) . .
Na2 B3 Na1 124.71(5) . .
N2 B3 H31 110.4(6) . .
Na2 B3 H31 52.9(6) . .
Na1 B3 H31 140.4(6) . .
N2 B3 H32 106.6(6) . .
Na2 B3 H32 65.5(6) . .
Na1 B3 H32 60.2(6) . .
H31 B3 H32 108.8(9) . .
N2 B3 H33 108.9(6) . .
Na2 B3 H33 155.9(6) . .
Na1 B3 H33 51.6(6) . .
H31 B3 H33 112.2(8) . .
H32 B3 H33 109.8(9) . .
C2 N2 B4 111.20(9) . .
C2 N2 B3 111.33(9) . .
B4 N2 B3 113.82(8) . .
C2 N2 H2 107.6(8) . .
B4 N2 H2 107.0(8) . .
B3 N2 H2 105.4(8) . .
N2 C2 H2A 109.5 . .
N2 C2 H2B 109.5 . .
H2A C2 H2B 109.5 . .
N2 C2 H2C 109.5 . .
H2A C2 H2C 109.5 . .
H2B C2 H2C 109.5 . .
N2 B4 Na2 95.67(6) . .
N2 B4 Na2 179.11(8) . 2_656
Na2 B4 Na2 84.21(4) . 2_656
N2 B4 H41 109.4(6) . .
Na2 B4 H41 56.8(6) . .
Na2 B4 H41 71.3(6) 2_656 .
N2 B4 H42 107.7(6) . .
Na2 B4 H42 62.7(6) . .
Na2 B4 H42 71.5(6) 2_656 .
H41 B4 H42 110.3(8) . .
N2 B4 H43 109.3(6) . .
Na2 B4 H43 154.9(6) . .
Na2 B4 H43 70.9(6) 2_656 .
H41 B4 H43 110.2(8) . .
H42 B4 H43 110.0(9) . .
C21 O2 C22 109.78(8) . .
C21 O2 Na2 121.82(7) . .
C22 O2 Na2 125.40(6) . .
O2 C21 C22 110.54(9) . 2_756
O2 C21 H21A 109.5 . .
C22 C21 H21A 109.5 2_756 .
O2 C21 H21B 109.5 . .
C22 C21 H21B 109.5 2_756 .
H21A C21 H21B 108.1 . .
O2 C22 C21 110.55(10) . 2_756
O2 C22 H22A 109.5 . .
C21 C22 H22A 109.5 2_756 .
O2 C22 H22B 109.5 . .
C21 C22 H22B 109.5 2_756 .
H22A C22 H22B 108.1 . .

loop_
_geom_bond_atom_site_label_1
_geom_bond_atom_site_label_2
_geom_bond_distance
_geom_bond_site_symmetry_2
Na1 O1 2.3346(9) .
Na1 B2 2.7694(14) 2_665
Na1 B1 2.8503(13) .
Na1 B3 2.8603(13) .
Na1 B2 2.9341(14) .
Na1 Na1 3.8365(8) 2_665
Na1 H11 2.505(11) .
Na1 H12 2.413(12) .
Na1 H21 2.603(12) .
Na1 H22 2.472(11) .
Na1 H32 2.502(12) .
Na1 H33 2.338(11) .
B1 N1 1.5814(15) .
B1 Na2 2.7766(14) 2_655
B1 H11 1.117(11) .
B1 H12 1.121(12) .
B1 H13 1.121(11) .
B2 N1 1.5686(16) .
B2 Na1 2.7694(14) 2_665
B2 H21 1.102(12) .
B2 H22 1.136(12) .
B2 H23 1.158(12) .
N1 C1 1.4764(13) .
N1 H1 0.857(10) .
C1 H1A 0.9800 .
C1 H1B 0.9800 .
C1 H1C 0.9800 .
O1 C12 1.4320(14) .
O1 C11 1.4342(13) .
C11 C12 1.4903(16) 2
C11 H11A 0.9900 .
C11 H11B 0.9900 .
C12 C11 1.4903(16) 2
C12 H12A 0.9900 .
C12 H12B 0.9900 .
Na2 O2 2.3354(8) .
Na2 B1 2.7766(14) 2_655
Na2 B4 2.8335(14) .
Na2 B4 2.8449(13) 2_656
Na2 B3 2.8509(13) .
Na2 Na2 3.8072(8) 2_656
Na2 H31 2.354(11) .
Na2 H32 2.595(12) .
Na2 H41 2.410(11) .
Na2 H42 2.524(12) .
B3 N2 1.5844(16) .
B3 H31 1.115(12) .
B3 H32 1.107(12) .
B3 H33 1.110(12) .
N2 C2 1.4775(14) .
N2 B4 1.5777(14) .
N2 H2 0.861(10) .
C2 H2A 0.9800 .
C2 H2B 0.9800 .
C2 H2C 0.9800 .
B4 Na2 2.8449(13) 2_656
B4 H41 1.122(12) .
B4 H42 1.136(12) .
B4 H43 1.108(12) .
O2 C21 1.4321(13) .
O2 C22 1.4335(13) .
C21 C22 1.4985(17) 2_756
C21 H21A 0.9900 .
C21 H21B 0.9900 .
C22 C21 1.4985(17) 2_756
C22 H22A 0.9900 .
C22 H22B 0.9900 .
